data_7007730
loop_
_publ_author_name
'Antonioli, Bianca'
'Bray, David J.'
'Clegg, Jack K.'
'Gloe, Kerstin'
'Gloe, Karsten'
'Kataeva, Olga'
'Lindoy, Leonard F.'
'McMurtrie, John C.'
'Steel, Peter J.'
'Sumby, Christopher J.'
'Wenzel, Marco'

_publ_section_title
;
 Silver(I) complexation of linked 2,2'-dipyridylamine derivatives.
 Synthetic, solvent extraction, membrane transport and X-ray structural
 studies.
;
_journal_issue 40
_journal_name_full 'Dalton transactions (Cambridge, England : 2003)'
_journal_page_first 4783
_journal_page_last 4794
_journal_paper_doi 10.1039/b609738c
_journal_year 2006
_chemical_formula_sum 'C43 H39 Ag1.5 Cl F9 N9 O0.5 P1.5'
_chemical_formula_weight 1104.54
_chemical_name_systematic
;
?
;
_space_group_IT_number 2
_symmetry_cell_setting triclinic
_symmetry_space_group_name_Hall '-P 1'
_symmetry_space_group_name_H-M 'P -1'
_atom_sites_solution_hydrogens geom
_atom_sites_solution_primary direct
_atom_sites_solution_secondary difmap
_audit_creation_method SHELXL-97
_cell_angle_alpha 69.969(4)
_cell_angle_beta 73.690(4)
_cell_angle_gamma 86.817(5)
_cell_formula_units_Z 4
_cell_length_a 14.361(5)
_cell_length_b 17.001(6)
_cell_length_c 20.092(7)
_cell_measurement_temperature 168(2)
_cell_volume 4419(3)
_computing_cell_refinement 'Bruker SMART'
_computing_data_collection 'Bruker SMART'
_computing_data_reduction 'Bruker SAINT'
_computing_molecular_graphics 'Bruker SHELXTL'
_computing_publication_material 'Bruker SHELXTL'
_computing_structure_refinement 'SHELXL-97 (Sheldrick, 1997)'
_computing_structure_solution 'SHELXS-97 (Sheldrick, 1990)'
_diffrn_ambient_temperature 168(2)
_diffrn_measured_fraction_theta_full 0.991
_diffrn_measured_fraction_theta_max 0.991
_diffrn_radiation_monochromator graphite
_diffrn_radiation_source 'fine-focus sealed tube'
_diffrn_radiation_type MoK\a
_diffrn_radiation_wavelength 0.71073
_diffrn_reflns_av_R_equivalents 0.0650
_diffrn_reflns_av_sigmaI/netI 0.1249
_diffrn_reflns_limit_h_max 17
_diffrn_reflns_limit_h_min -12
_diffrn_reflns_limit_k_max 20
_diffrn_reflns_limit_k_min -18
_diffrn_reflns_limit_l_max 22
_diffrn_reflns_limit_l_min -23
_diffrn_reflns_number 31790
_diffrn_reflns_theta_full 25.00
_diffrn_reflns_theta_max 25.00
_diffrn_reflns_theta_min 1.97
_exptl_absorpt_coefficient_mu 0.870
_exptl_absorpt_correction_T_max 1.000000
_exptl_absorpt_correction_T_min 0.713277
_exptl_absorpt_correction_type multi-scan
_exptl_absorpt_process_details 'Blessing, Acta Cryst. (1995) A51 33-38'
_exptl_crystal_density_diffrn 1.660
_exptl_crystal_density_method 'not measured'
_exptl_crystal_F_000 2220
_exptl_crystal_size_max 0.46
_exptl_crystal_size_mid 0.44
_exptl_crystal_size_min 0.08
_refine_diff_density_max 1.045
_refine_diff_density_min -1.063
_refine_diff_density_rms 0.115
_refine_ls_extinction_method none
_refine_ls_goodness_of_fit_ref 0.938
_refine_ls_hydrogen_treatment constr
_refine_ls_matrix_type full
_refine_ls_number_parameters 1187
_refine_ls_number_reflns 15399
_refine_ls_number_restraints 0
_refine_ls_restrained_S_all 0.938
_refine_ls_R_factor_all 0.1123
_refine_ls_R_factor_gt 0.0495
_refine_ls_shift/su_max 0.019
_refine_ls_shift/su_mean 0.000
_refine_ls_structure_factor_coef Fsqd
_refine_ls_weighting_details 'calc w=1/[\s^2^(Fo^2^)+(0.0640P)^2^+0.0000P] where P=(Fo^2^+2Fc^2^)/3'
_refine_ls_weighting_scheme calc
_refine_ls_wR_factor_gt 0.1060
_refine_ls_wR_factor_ref 0.1240
_reflns_number_gt 9151
_reflns_number_total 15399
_reflns_threshold_expression >2sigma(I)
_cod_data_source_file b609738c.txt
_cod_data_source_block 3cjs
_cod_depositor_comments
;
The following automatic conversions were performed:
'_symmetry_cell_setting' value 'Triclinic' changed to 'triclinic'
according to '/home/saulius/struct/CIF-dictionaries/cif_core.dic'
dictionary named 'cif_core.dic' version 2.4.1 from
2010-06-29.

'_exptl_absorpt_correction_type' value 'multiscan' changed to
'multi-scan' according to
'/home/saulius/struct/CIF-dictionaries/cif_core.dic' dictionary named
'cif_core.dic' version 2.4.1 from 2010-06-29.

Automatic conversion script
Id: cif_fix_enum 1527 2010-12-29 10:47:43Z saulius 
;
_cod_original_cell_volume 4419(2)
_cod_original_sg_symbol_H-M P-1
_cod_original_formula_sum 'C43 H39 Ag1.50 Cl F9 N9 O0.50 P1.50'
_cod_database_code 7007730

loop_
_symmetry_equiv_pos_as_xyz
'x, y, z'
'-x, -y, -z'

loop_
_atom_site_label
_atom_site_type_symbol
_atom_site_fract_x
_atom_site_fract_y
_atom_site_fract_z
_atom_site_U_iso_or_equiv
_atom_site_adp_type
_atom_site_occupancy
_atom_site_symmetry_multiplicity
_atom_site_calc_flag
_atom_site_refinement_flags
_atom_site_disorder_assembly
_atom_site_disorder_group
Ag1 Ag 1.24307(3) -0.33093(3) 0.65841(2) 0.02893(13) Uani 1 1 d . . .
Ag2 Ag 0.83673(3) -0.22287(3) 0.83543(2) 0.03055(13) Uani 1 1 d . . .
Ag3 Ag 0.66854(3) 0.15473(3) 0.70378(2) 0.03043(13) Uani 1 1 d . . .
C1 C 1.5982(3) -0.3067(4) 0.4342(3) 0.0236(14) Uani 1 1 d . . .
C2 C 1.6484(3) -0.3544(3) 0.3919(3) 0.0196(13) Uani 1 1 d . . .
C3 C 1.7141(3) -0.3135(4) 0.3228(3) 0.0267(15) Uani 1 1 d . . .
H3A H 1.7467 -0.3448 0.2927 0.032 Uiso 1 1 calc R . .
C4 C 1.7312(4) -0.2278(4) 0.2986(3) 0.0308(15) Uani 1 1 d . . .
H4A H 1.7773 -0.2008 0.2526 0.037 Uiso 1 1 calc R . .
C5 C 1.6819(4) -0.1805(4) 0.3407(3) 0.0282(14) Uani 1 1 d . . .
H5A H 1.6939 -0.1215 0.3237 0.034 Uiso 1 1 calc R . .
C6 C 1.6154(4) -0.2202(4) 0.4074(3) 0.0288(15) Uani 1 1 d . . .
H6A H 1.5806 -0.1879 0.4358 0.035 Uiso 1 1 calc R . .
N11 N 1.4566(3) -0.2965(3) 0.5364(2) 0.0242(11) Uani 1 1 d . . .
C11 C 1.5317(4) -0.3499(3) 0.5102(3) 0.0238(14) Uani 1 1 d . . .
H11A H 1.4994 -0.3997 0.5099 0.029 Uiso 1 1 calc R . .
H11B H 1.5712 -0.3698 0.5454 0.029 Uiso 1 1 calc R . .
C12 C 1.6309(4) -0.4487(3) 0.4189(3) 0.0239(14) Uani 1 1 d . . .
H12A H 1.6348 -0.4719 0.4704 0.029 Uiso 1 1 calc R . .
H12B H 1.5641 -0.4608 0.4194 0.029 Uiso 1 1 calc R . .
N12 N 1.6991(3) -0.4925(3) 0.3748(2) 0.0228(11) Uani 1 1 d . . .
N21 N 1.3832(3) -0.2735(3) 0.6496(2) 0.0219(11) Uani 1 1 d . . .
C22 C 1.4649(4) -0.2704(3) 0.5944(3) 0.0211(13) Uani 1 1 d . . .
C23 C 1.5541(4) -0.2463(4) 0.5956(3) 0.0292(15) Uani 1 1 d . . .
H23A H 1.6097 -0.2423 0.5554 0.035 Uiso 1 1 calc R . .
C24 C 1.5626(4) -0.2280(4) 0.6555(3) 0.0368(17) Uani 1 1 d . . .
H24A H 1.6242 -0.2119 0.6568 0.044 Uiso 1 1 calc R . .
C25 C 1.4807(4) -0.2331(4) 0.7139(3) 0.0306(15) Uani 1 1 d . . .
H25A H 1.4848 -0.2226 0.7566 0.037 Uiso 1 1 calc R . .
C26 C 1.3940(4) -0.2540(4) 0.7071(3) 0.0264(14) Uani 1 1 d . . .
H26A H 1.3371 -0.2548 0.7455 0.032 Uiso 1 1 calc R . .
N31 N 1.3699(3) -0.3277(3) 0.4667(2) 0.0292(12) Uani 1 1 d . . .
C32 C 1.3784(3) -0.2792(3) 0.5046(2) 0.0206(13) Uani 1 1 d . . .
C33 C 1.3170(4) -0.2125(4) 0.5102(3) 0.0258(14) Uani 1 1 d . . .
H33A H 1.3262 -0.1781 0.5366 0.031 Uiso 1 1 calc R . .
C34 C 1.2435(4) -0.1986(4) 0.4764(3) 0.0332(16) Uani 1 1 d . . .
H34A H 1.2010 -0.1543 0.4793 0.040 Uiso 1 1 calc R . .
C35 C 1.2317(4) -0.2502(4) 0.4377(3) 0.0368(17) Uani 1 1 d . . .
H35A H 1.1813 -0.2417 0.4142 0.044 Uiso 1 1 calc R . .
C36 C 1.2958(4) -0.3145(4) 0.4347(3) 0.0354(16) Uani 1 1 d . . .
H36A H 1.2875 -0.3504 0.4093 0.043 Uiso 1 1 calc R . .
N41 N 1.8297(3) -0.5840(3) 0.3763(2) 0.0211(11) Uani 1 1 d . . .
C42 C 1.7862(3) -0.5178(3) 0.3934(2) 0.0162(12) Uani 1 1 d . . .
C43 C 1.8235(4) -0.4767(4) 0.4308(3) 0.0260(14) Uani 1 1 d . . .
H43A H 1.7912 -0.4309 0.4427 0.031 Uiso 1 1 calc R . .
C44 C 1.9075(4) -0.5035(4) 0.4499(3) 0.0322(15) Uani 1 1 d . . .
H44A H 1.9336 -0.4767 0.4756 0.039 Uiso 1 1 calc R . .
C45 C 1.9545(4) -0.5708(4) 0.4310(3) 0.0311(15) Uani 1 1 d . . .
H45A H 2.0134 -0.5897 0.4427 0.037 Uiso 1 1 calc R . .
C46 C 1.9130(4) -0.6086(4) 0.3953(3) 0.0275(15) Uani 1 1 d . . .
H46A H 1.9443 -0.6546 0.3831 0.033 Uiso 1 1 calc R . .
N51 N 1.5804(3) -0.5151(3) 0.3227(2) 0.0243(11) Uani 1 1 d . . .
C52 C 1.6747(4) -0.5051(3) 0.3148(3) 0.0219(13) Uani 1 1 d . . .
C53 C 1.7460(4) -0.5028(4) 0.2500(3) 0.0239(13) Uani 1 1 d . . .
H53A H 1.8125 -0.4926 0.2447 0.029 Uiso 1 1 calc R . .
C54 C 1.7181(4) -0.5156(4) 0.1943(3) 0.0279(14) Uani 1 1 d . . .
H54A H 1.7653 -0.5149 0.1502 0.033 Uiso 1 1 calc R . .
C55 C 1.6205(4) -0.5294(4) 0.2029(3) 0.0329(15) Uani 1 1 d . . .
H55A H 1.5994 -0.5403 0.1660 0.040 Uiso 1 1 calc R . .
C56 C 1.5554(4) -0.5269(4) 0.2670(3) 0.0277(14) Uani 1 1 d . . .
H56A H 1.4882 -0.5339 0.2723 0.033 Uiso 1 1 calc R . .
C1' C 0.9780(3) -0.5589(3) 0.8677(3) 0.0195(13) Uani 1 1 d . . .
C2' C 1.0201(3) -0.6279(4) 0.9087(3) 0.0235(14) Uani 1 1 d . . .
C3' C 1.0641(4) -0.6865(4) 0.8766(3) 0.0264(14) Uani 1 1 d . . .
H3'A H 1.0929 -0.7333 0.9041 0.032 Uiso 1 1 calc R . .
C4' C 1.0661(4) -0.6769(4) 0.8039(3) 0.0302(15) Uani 1 1 d . . .
H4'A H 1.0946 -0.7178 0.7829 0.036 Uiso 1 1 calc R . .
C5' C 1.0265(3) -0.6077(4) 0.7631(3) 0.0264(14) Uani 1 1 d . . .
H5'A H 1.0293 -0.6003 0.7135 0.032 Uiso 1 1 calc R . .
C6' C 0.9825(3) -0.5489(4) 0.7944(3) 0.0221(13) Uani 1 1 d . . .
H6'A H 0.9552 -0.5016 0.7660 0.027 Uiso 1 1 calc R . .
N11' N 0.9005(3) -0.4198(3) 0.8521(2) 0.0226(11) Uani 1 1 d . . .
C11' C 0.9280(4) -0.4963(3) 0.9039(3) 0.0251(14) Uani 1 1 d . . .
H11C H 0.8688 -0.5241 0.9432 0.030 Uiso 1 1 calc R . .
H11D H 0.9720 -0.4801 0.9276 0.030 Uiso 1 1 calc R . .
N12' N 1.0722(3) -0.7081(3) 1.0235(2) 0.0247(11) Uani 1 1 d . . .
C12' C 1.0185(4) -0.6358(4) 0.9870(3) 0.0259(14) Uani 1 1 d . . .
H12C H 1.0471 -0.5834 0.9856 0.031 Uiso 1 1 calc R . .
H12D H 0.9501 -0.6418 1.0175 0.031 Uiso 1 1 calc R . .
N21' N 0.7661(3) -0.3362(3) 0.8327(2) 0.0240(11) Uani 1 1 d . . .
C22' C 0.8035(4) -0.4136(4) 0.8482(3) 0.0244(14) Uani 1 1 d . . .
C23' C 0.7482(4) -0.4859(4) 0.8644(3) 0.0275(14) Uani 1 1 d . . .
H23B H 0.7758 -0.5393 0.8756 0.033 Uiso 1 1 calc R . .
C24' C 0.6528(4) -0.4781(4) 0.8638(3) 0.0376(16) Uani 1 1 d . . .
H24B H 0.6137 -0.5267 0.8749 0.045 Uiso 1 1 calc R . .
C25' C 0.6131(4) -0.4002(4) 0.8473(3) 0.0341(16) Uani 1 1 d . . .
H25B H 0.5471 -0.3943 0.8468 0.041 Uiso 1 1 calc R . .
C26' C 0.6714(4) -0.3324(4) 0.8318(3) 0.0305(15) Uani 1 1 d . . .
H26B H 0.6444 -0.2787 0.8194 0.037 Uiso 1 1 calc R . .
N31' N 1.0504(3) -0.3613(3) 0.8369(2) 0.0278(12) Uani 1 1 d . . .
C32' C 0.9738(4) -0.3580(4) 0.8098(3) 0.0225(13) Uani 1 1 d . . .
C33' C 0.9697(4) -0.2967(4) 0.7421(3) 0.0270(14) Uani 1 1 d . . .
H33B H 0.9158 -0.2961 0.7233 0.032 Uiso 1 1 calc R . .
C34' C 1.0456(4) -0.2382(4) 0.7041(3) 0.0329(16) Uani 1 1 d . . .
H34B H 1.0447 -0.1968 0.6584 0.040 Uiso 1 1 calc R . .
C35' C 1.1247(4) -0.2394(4) 0.7329(3) 0.0324(16) Uani 1 1 d . . .
H35B H 1.1768 -0.1985 0.7084 0.039 Uiso 1 1 calc R . .
C36' C 1.1228(4) -0.3032(4) 0.7985(3) 0.0327(16) Uani 1 1 d . . .
H36B H 1.1767 -0.3059 0.8178 0.039 Uiso 1 1 calc R . .
N41' N 1.0496(3) -0.8282(3) 1.1304(2) 0.0237(11) Uani 1 1 d . . .
C42' C 1.0192(4) -0.7820(4) 1.0715(3) 0.0244(14) Uani 1 1 d . . .
C43' C 0.9343(4) -0.8049(4) 1.0596(3) 0.0320(16) Uani 1 1 d . . .
H43B H 0.9140 -0.7716 1.0178 0.038 Uiso 1 1 calc R . .
C44' C 0.8809(4) -0.8761(4) 1.1093(3) 0.0395(17) Uani 1 1 d . . .
H44B H 0.8228 -0.8922 1.1026 0.047 Uiso 1 1 calc R . .
C45' C 0.9130(4) -0.9242(4) 1.1693(3) 0.0376(17) Uani 1 1 d . . .
H45B H 0.8781 -0.9742 1.2039 0.045 Uiso 1 1 calc R . .
C46' C 0.9963(4) -0.8977(4) 1.1772(3) 0.0327(15) Uani 1 1 d . . .
H46B H 1.0177 -0.9306 1.2185 0.039 Uiso 1 1 calc R . .
N51' N 1.2037(3) -0.6173(3) 0.9956(2) 0.0275(12) Uani 1 1 d . . .
C52' C 1.1725(4) -0.6964(4) 1.0116(3) 0.0283(15) Uani 1 1 d . . .
C53' C 1.2351(4) -0.7639(4) 1.0142(3) 0.0266(14) Uani 1 1 d . . .
H53B H 1.2113 -0.8187 1.0233 0.032 Uiso 1 1 calc R . .
C54' C 1.3326(4) -0.7466(4) 1.0031(3) 0.0387(18) Uani 1 1 d . . .
H54B H 1.3769 -0.7904 1.0057 0.046 Uiso 1 1 calc R . .
C55' C 1.3659(4) -0.6657(4) 0.9881(3) 0.0368(17) Uani 1 1 d . . .
H55B H 1.4325 -0.6533 0.9807 0.044 Uiso 1 1 calc R . .
C56' C 1.2995(4) -0.6034(4) 0.9842(3) 0.0333(16) Uani 1 1 d . . .
H56B H 1.3226 -0.5477 0.9728 0.040 Uiso 1 1 calc R . .
C1" C 0.7305(4) -0.0040(3) 0.9928(3) 0.0224(13) Uani 1 1 d . . .
C2" C 0.6887(4) -0.0372(4) 1.0698(3) 0.0257(14) Uani 1 1 d . . .
C3" C 0.7458(4) -0.0802(4) 1.1150(3) 0.0288(15) Uani 1 1 d . . .
H3"A H 0.7169 -0.1043 1.1666 0.035 Uiso 1 1 calc R . .
C4" C 0.8435(4) -0.0888(4) 1.0866(3) 0.0319(15) Uani 1 1 d . . .
H4"A H 0.8815 -0.1176 1.1186 0.038 Uiso 1 1 calc R . .
C5" C 0.8862(4) -0.0553(4) 1.0110(3) 0.0305(15) Uani 1 1 d . . .
H5"A H 0.9537 -0.0603 0.9911 0.037 Uiso 1 1 calc R . .
C6" C 0.8291(4) -0.0143(3) 0.9647(3) 0.0258(14) Uani 1 1 d . . .
H6"A H 0.8580 0.0071 0.9129 0.031 Uiso 1 1 calc R . .
N11" N 0.7193(3) 0.0705(3) 0.8638(2) 0.0240(11) Uani 1 1 d . . .
C11" C 0.6672(4) 0.0406(4) 0.9433(2) 0.0261(14) Uani 1 1 d . . .
H11E H 0.6127 0.0018 0.9520 0.031 Uiso 1 1 calc R . .
H11F H 0.6393 0.0891 0.9574 0.031 Uiso 1 1 calc R . .
N12" N 0.5384(3) -0.0787(3) 1.1767(2) 0.0272(12) Uani 1 1 d . . .
C12" C 0.5816(4) -0.0224(4) 1.0997(3) 0.0300(15) Uani 1 1 d . . .
H12E H 0.5749 0.0365 1.0978 0.036 Uiso 1 1 calc R . .
H12F H 0.5449 -0.0312 1.0676 0.036 Uiso 1 1 calc R . .
N21" N 0.7549(3) 0.1977(3) 0.7626(2) 0.0237(11) Uani 1 1 d . . .
C22" C 0.7561(3) 0.1536(4) 0.8327(3) 0.0222(13) Uani 1 1 d . . .
C23" C 0.7877(4) 0.1924(4) 0.8749(3) 0.0284(15) Uani 1 1 d . . .
H23C H 0.7891 0.1606 0.9238 0.034 Uiso 1 1 calc R . .
C24" C 0.8163(4) 0.2754(4) 0.8458(3) 0.0289(15) Uani 1 1 d . . .
H24C H 0.8366 0.3020 0.8744 0.035 Uiso 1 1 calc R . .
C25" C 0.8154(4) 0.3198(4) 0.7748(3) 0.0277(14) Uani 1 1 d . . .
H25C H 0.8348 0.3776 0.7533 0.033 Uiso 1 1 calc R . .
C26" C 0.7858(4) 0.2790(4) 0.7356(3) 0.0277(15) Uani 1 1 d . . .
H26C H 0.7870 0.3101 0.6860 0.033 Uiso 1 1 calc R . .
N31" N 0.6603(3) -0.0488(3) 0.8547(2) 0.0350(13) Uani 1 1 d . . .
C32" C 0.7254(4) 0.0149(4) 0.8254(3) 0.0281(15) Uani 1 1 d . . .
C33" C 0.8001(4) 0.0241(4) 0.7592(3) 0.0331(16) Uani 1 1 d . . .
H33C H 0.8465 0.0698 0.7386 0.040 Uiso 1 1 calc R . .
C34" C 0.8039(5) -0.0348(5) 0.7254(3) 0.0402(17) Uani 1 1 d . . .
H34C H 0.8540 -0.0303 0.6815 0.048 Uiso 1 1 calc R . .
C35" C 0.7349(5) -0.1002(4) 0.7553(3) 0.0447(19) Uani 1 1 d . . .
H35C H 0.7353 -0.1409 0.7325 0.054 Uiso 1 1 calc R . .
C36" C 0.6659(5) -0.1036(4) 0.8192(4) 0.0442(18) Uani 1 1 d . . .
H36C H 0.6182 -0.1484 0.8400 0.053 Uiso 1 1 calc R . .
N41" N 0.4491(3) -0.0742(3) 1.2938(2) 0.0269(12) Uani 1 1 d . . .
C42" C 0.5271(4) -0.0467(4) 1.2338(3) 0.0257(14) Uani 1 1 d . . .
C43" C 0.5932(4) 0.0139(4) 1.2289(3) 0.0371(16) Uani 1 1 d . . .
H43C H 0.6458 0.0352 1.1857 0.045 Uiso 1 1 calc R . .
C44" C 0.5819(5) 0.0423(4) 1.2868(4) 0.0450(18) Uani 1 1 d . . .
H44C H 0.6276 0.0824 1.2842 0.054 Uiso 1 1 calc R . .
C45" C 0.5043(5) 0.0127(4) 1.3488(3) 0.0447(18) Uani 1 1 d . . .
H45C H 0.4957 0.0313 1.3895 0.054 Uiso 1 1 calc R . .
C46" C 0.4406(4) -0.0440(4) 1.3496(3) 0.0334(16) Uani 1 1 d . . .
H46C H 0.3865 -0.0638 1.3919 0.040 Uiso 1 1 calc R . .
N51" N 0.4881(3) -0.1718(4) 1.1297(2) 0.0313(13) Uani 1 1 d . . .
C52" C 0.5106(3) -0.1612(4) 1.1863(3) 0.0253(14) Uani 1 1 d . . .
C53" C 0.5081(4) -0.2286(4) 1.2524(3) 0.0261(14) Uani 1 1 d . . .
H53C H 0.5254 -0.2197 1.2916 0.031 Uiso 1 1 calc R . .
C54" C 0.4795(4) -0.3077(4) 1.2580(3) 0.0328(16) Uani 1 1 d . . .
H54C H 0.4768 -0.3543 1.3015 0.039 Uiso 1 1 calc R . .
C55" C 0.4548(4) -0.3183(4) 1.1995(4) 0.0400(17) Uani 1 1 d . . .
H55C H 0.4342 -0.3718 1.2024 0.048 Uiso 1 1 calc R . .
C56" C 0.4611(4) -0.2487(5) 1.1366(3) 0.0394(17) Uani 1 1 d . . .
H56C H 0.4453 -0.2562 1.0963 0.047 Uiso 1 1 calc R . .
P1 P 0.65511(11) 0.28229(12) 0.05643(8) 0.0353(4) Uani 1 1 d . . .
F1 F 0.7622(2) 0.3188(3) 0.00880(19) 0.0579(12) Uani 1 1 d . . .
F2 F 0.6804(3) 0.1963(3) 0.0408(2) 0.0674(13) Uani 1 1 d . . .
F3 F 0.6191(3) 0.3188(3) -0.01636(19) 0.0607(12) Uani 1 1 d . . .
F4 F 0.5474(2) 0.2466(3) 0.1036(2) 0.0658(13) Uani 1 1 d . . .
F5 F 0.6918(3) 0.2455(3) 0.12886(18) 0.0700(14) Uani 1 1 d . . .
F6 F 0.6304(3) 0.3671(3) 0.0728(3) 0.0768(14) Uani 1 1 d . . .
P2 P 0.24703(11) 0.45886(11) 0.36425(8) 0.0353(4) Uani 1 1 d . . .
F7 F 0.1774(2) 0.5309(2) 0.38055(17) 0.0476(10) Uani 1 1 d . . .
F8 F 0.1746(2) 0.4362(3) 0.32464(18) 0.0541(11) Uani 1 1 d . . .
F9 F 0.1882(2) 0.3935(2) 0.44176(16) 0.0452(10) Uani 1 1 d . . .
F10 F 0.3166(2) 0.3858(2) 0.34878(19) 0.0566(12) Uani 1 1 d . . .
F11 F 0.3061(2) 0.5235(3) 0.28674(18) 0.0589(12) Uani 1 1 d . . .
F12 F 0.3186(3) 0.4823(3) 0.4039(2) 0.0616(12) Uani 1 1 d . . .
P3 P 0.7551(2) 1.00191(15) 0.43213(11) 0.0747(8) Uani 1 1 d . . .
F13 F 0.8238(4) 1.0781(4) 0.4150(3) 0.115(2) Uani 1 1 d . . .
F14 F 0.7277(5) 0.9990(4) 0.5140(3) 0.129(2) Uani 1 1 d . . .
F15 F 0.8346(7) 0.9397(5) 0.4459(4) 0.183(4) Uani 1 1 d . . .
F16 F 0.7834(5) 1.0056(4) 0.3492(3) 0.123(2) Uani 1 1 d . . .
F17 F 0.6797(8) 0.9301(5) 0.4503(4) 0.219(5) Uani 1 1 d . . .
F18 F 0.6760(5) 1.0682(5) 0.4146(5) 0.165(3) Uani 1 1 d . . .
C60 C 0.0759(8) 0.1938(9) 0.6369(5) 0.122(5) Uani 1 1 d . . .
H60A H 0.1438 0.2133 0.6268 0.146 Uiso 1 1 calc R A 1
H60B H 0.0774 0.1518 0.6126 0.146 Uiso 1 1 calc R A 1
Cl61 Cl 0.0153(3) 0.2740(3) 0.5997(2) 0.122(3) Uani 0.691(9) 1 d P B 1
Cl63 Cl -0.0061(17) 0.1792(18) 0.6034(13) 0.276(12) Uiso 0.309(9) 1 d P B 2
Cl62 Cl 0.02698(19) 0.1446(2) 0.73343(17) 0.1157(10) Uani 1 1 d . B .
O70 O 0.1976(7) 0.2352(9) 0.3454(5) 0.197(6) Uani 1 1 d . . .
H70 H 0.2338 0.1969 0.3376 0.296 Uiso 1 1 calc R . .
C71 C 0.1502(8) 0.2124(8) 0.4136(5) 0.120(5) Uani 1 1 d . . .
H71A H 0.1892 0.2264 0.4413 0.180 Uiso 1 1 calc R . .
H71B H 0.1360 0.1517 0.4325 0.180 Uiso 1 1 calc R . .
H71C H 0.0893 0.2415 0.4192 0.180 Uiso 1 1 calc R . .

loop_
_atom_site_aniso_label
_atom_site_aniso_U_11
_atom_site_aniso_U_22
_atom_site_aniso_U_33
_atom_site_aniso_U_23
_atom_site_aniso_U_13
_atom_site_aniso_U_12
Ag1 0.0307(2) 0.0277(3) 0.0289(2) -0.0108(2) -0.00702(18) -0.0016(2)
Ag2 0.0334(2) 0.0267(3) 0.0309(2) -0.0075(2) -0.01049(18) -0.0007(2)
Ag3 0.0285(2) 0.0359(3) 0.0262(2) -0.0100(2) -0.00652(17) -0.0036(2)
C1 0.023(3) 0.025(4) 0.018(2) -0.003(2) -0.005(2) 0.005(3)
C2 0.022(3) 0.019(3) 0.019(2) -0.004(2) -0.011(2) 0.004(2)
C3 0.023(3) 0.032(4) 0.018(3) -0.007(3) 0.001(2) 0.002(3)
C4 0.031(3) 0.025(4) 0.023(3) 0.003(3) -0.001(2) 0.001(3)
C5 0.030(3) 0.018(4) 0.032(3) -0.001(3) -0.011(2) 0.000(3)
C6 0.036(3) 0.025(4) 0.025(3) -0.010(3) -0.009(2) 0.007(3)
N11 0.032(2) 0.025(3) 0.017(2) -0.009(2) -0.0063(18) 0.007(2)
C11 0.028(3) 0.021(3) 0.019(3) -0.007(2) -0.001(2) 0.006(3)
C12 0.025(3) 0.028(4) 0.017(2) -0.011(2) 0.001(2) 0.004(3)
N12 0.025(2) 0.025(3) 0.019(2) -0.009(2) -0.0065(18) 0.007(2)
N21 0.029(2) 0.020(3) 0.016(2) -0.006(2) -0.0039(18) 0.000(2)
C22 0.029(3) 0.017(3) 0.019(3) -0.005(2) -0.009(2) 0.002(3)
C23 0.022(3) 0.042(4) 0.026(3) -0.016(3) -0.004(2) 0.002(3)
C24 0.024(3) 0.053(5) 0.039(3) -0.020(3) -0.012(2) 0.004(3)
C25 0.033(3) 0.040(4) 0.022(3) -0.014(3) -0.010(2) 0.002(3)
C26 0.030(3) 0.027(4) 0.021(3) -0.010(3) -0.003(2) 0.003(3)
N31 0.039(3) 0.027(3) 0.021(2) -0.009(2) -0.006(2) -0.007(2)
C32 0.026(3) 0.017(3) 0.013(2) 0.000(2) -0.002(2) -0.005(3)
C33 0.037(3) 0.021(4) 0.018(3) -0.004(2) -0.009(2) 0.005(3)
C34 0.034(3) 0.034(4) 0.023(3) -0.002(3) -0.007(2) 0.009(3)
C35 0.035(3) 0.046(5) 0.018(3) 0.003(3) -0.005(2) -0.005(3)
C36 0.042(3) 0.045(5) 0.020(3) -0.012(3) -0.008(3) -0.007(3)
N41 0.022(2) 0.021(3) 0.016(2) -0.004(2) -0.0001(17) -0.002(2)
C42 0.019(2) 0.018(3) 0.010(2) -0.003(2) -0.0018(19) -0.002(2)
C43 0.031(3) 0.028(4) 0.021(3) -0.008(3) -0.011(2) 0.005(3)
C44 0.040(3) 0.040(4) 0.027(3) -0.018(3) -0.016(3) -0.002(3)
C45 0.028(3) 0.041(4) 0.027(3) -0.011(3) -0.012(2) 0.010(3)
C46 0.026(3) 0.032(4) 0.021(3) -0.007(3) -0.005(2) 0.008(3)
N51 0.019(2) 0.027(3) 0.027(2) -0.009(2) -0.0076(18) 0.002(2)
C52 0.028(3) 0.014(3) 0.019(3) 0.000(2) -0.008(2) 0.007(3)
C53 0.023(3) 0.024(4) 0.023(3) -0.007(2) -0.005(2) -0.001(3)
C54 0.030(3) 0.029(4) 0.021(3) -0.008(3) -0.003(2) -0.005(3)
C55 0.040(3) 0.036(4) 0.025(3) -0.006(3) -0.018(3) -0.001(3)
C56 0.026(3) 0.029(4) 0.028(3) -0.006(3) -0.010(2) -0.001(3)
C1' 0.016(2) 0.020(3) 0.020(3) -0.004(2) -0.003(2) -0.001(2)
C2' 0.019(3) 0.026(4) 0.024(3) -0.006(3) -0.004(2) -0.003(3)
C3' 0.027(3) 0.024(4) 0.028(3) -0.009(3) -0.008(2) 0.004(3)
C4' 0.023(3) 0.032(4) 0.034(3) -0.018(3) 0.004(2) -0.002(3)
C5' 0.023(3) 0.034(4) 0.019(3) -0.010(3) 0.000(2) -0.002(3)
C6' 0.020(3) 0.021(3) 0.021(3) -0.004(2) -0.002(2) -0.007(3)
N11' 0.019(2) 0.020(3) 0.025(2) -0.005(2) -0.0023(18) -0.001(2)
C11' 0.026(3) 0.022(4) 0.020(3) -0.001(2) -0.006(2) 0.007(3)
N12' 0.027(2) 0.020(3) 0.025(2) -0.003(2) -0.0104(19) 0.004(2)
C12' 0.032(3) 0.024(4) 0.023(3) -0.008(3) -0.011(2) 0.011(3)
N21' 0.023(2) 0.019(3) 0.027(2) -0.004(2) -0.0080(18) 0.003(2)
C22' 0.029(3) 0.025(4) 0.015(2) -0.005(2) -0.003(2) 0.005(3)
C23' 0.034(3) 0.016(4) 0.030(3) -0.008(3) -0.005(2) 0.002(3)
C24' 0.035(3) 0.037(5) 0.043(3) -0.018(3) -0.007(3) -0.003(3)
C25' 0.022(3) 0.032(4) 0.051(4) -0.015(3) -0.013(3) -0.002(3)
C26' 0.030(3) 0.028(4) 0.041(3) -0.013(3) -0.019(3) 0.008(3)
N31' 0.022(2) 0.035(3) 0.028(2) -0.012(2) -0.008(2) 0.005(2)
C32' 0.029(3) 0.020(3) 0.021(3) -0.012(2) -0.004(2) 0.007(3)
C33' 0.027(3) 0.029(4) 0.023(3) -0.007(3) -0.005(2) 0.000(3)
C34' 0.035(3) 0.031(4) 0.023(3) -0.005(3) 0.002(2) 0.002(3)
C35' 0.021(3) 0.029(4) 0.040(3) -0.015(3) 0.009(3) -0.008(3)
C36' 0.019(3) 0.036(4) 0.041(3) -0.016(3) -0.002(3) 0.003(3)
N41' 0.024(2) 0.021(3) 0.024(2) -0.005(2) -0.0074(19) 0.005(2)
C42' 0.027(3) 0.022(4) 0.027(3) -0.011(3) -0.008(2) 0.005(3)
C43' 0.023(3) 0.037(4) 0.031(3) -0.007(3) -0.006(2) 0.004(3)
C44' 0.024(3) 0.044(5) 0.049(4) -0.018(3) -0.005(3) 0.000(3)
C45' 0.033(3) 0.025(4) 0.042(3) -0.002(3) -0.001(3) -0.005(3)
C46' 0.039(3) 0.022(4) 0.032(3) -0.004(3) -0.010(3) 0.005(3)
N51' 0.031(3) 0.024(3) 0.019(2) -0.001(2) -0.0024(19) -0.002(2)
C52' 0.025(3) 0.037(4) 0.016(3) -0.003(3) -0.002(2) 0.002(3)
C53' 0.028(3) 0.018(4) 0.029(3) -0.007(3) -0.001(2) 0.001(3)
C54' 0.030(3) 0.039(5) 0.031(3) 0.000(3) 0.000(3) 0.010(3)
C55' 0.025(3) 0.046(5) 0.028(3) -0.002(3) -0.001(2) -0.001(3)
C56' 0.039(3) 0.033(4) 0.020(3) -0.003(3) -0.001(2) -0.011(3)
C1" 0.028(3) 0.016(3) 0.018(2) -0.001(2) -0.002(2) -0.001(3)
C2" 0.029(3) 0.016(3) 0.024(3) 0.000(2) -0.003(2) -0.002(3)
C3" 0.030(3) 0.029(4) 0.022(3) -0.003(3) -0.006(2) 0.001(3)
C4" 0.037(3) 0.026(4) 0.035(3) -0.011(3) -0.015(3) 0.012(3)
C5" 0.022(3) 0.028(4) 0.036(3) -0.007(3) -0.007(2) 0.003(3)
C6" 0.030(3) 0.017(3) 0.019(3) 0.001(2) 0.001(2) -0.005(3)
N11" 0.035(2) 0.017(3) 0.014(2) -0.001(2) -0.0034(18) -0.002(2)
C11" 0.026(3) 0.026(4) 0.016(2) 0.003(2) -0.002(2) 0.001(3)
N12" 0.029(2) 0.022(3) 0.022(2) 0.000(2) -0.0023(19) -0.002(2)
C12" 0.026(3) 0.031(4) 0.018(3) 0.007(3) -0.003(2) 0.002(3)
N21" 0.026(2) 0.025(3) 0.015(2) -0.001(2) -0.0054(17) 0.001(2)
C22" 0.019(2) 0.026(4) 0.021(3) -0.009(3) -0.004(2) 0.004(3)
C23" 0.034(3) 0.031(4) 0.018(3) -0.006(3) -0.009(2) 0.004(3)
C24" 0.034(3) 0.026(4) 0.029(3) -0.011(3) -0.010(2) 0.003(3)
C25" 0.033(3) 0.019(4) 0.030(3) -0.006(3) -0.010(2) -0.004(3)
C26" 0.028(3) 0.023(4) 0.022(3) 0.005(3) -0.007(2) 0.001(3)
N31" 0.046(3) 0.022(3) 0.032(3) -0.002(2) -0.011(2) -0.008(3)
C32" 0.034(3) 0.024(4) 0.025(3) -0.001(3) -0.018(2) 0.008(3)
C33" 0.035(3) 0.034(4) 0.030(3) -0.009(3) -0.011(2) 0.012(3)
C34" 0.043(4) 0.042(5) 0.037(3) -0.017(3) -0.013(3) 0.012(4)
C35" 0.067(5) 0.035(5) 0.043(4) -0.019(3) -0.031(3) 0.024(4)
C36" 0.059(4) 0.026(4) 0.048(4) -0.004(3) -0.026(3) 0.003(3)
N41" 0.033(2) 0.020(3) 0.022(2) -0.002(2) -0.0059(19) -0.002(2)
C42" 0.026(3) 0.015(3) 0.030(3) -0.002(3) -0.008(2) 0.004(3)
C43" 0.035(3) 0.016(4) 0.055(4) -0.010(3) -0.005(3) -0.008(3)
C44" 0.046(4) 0.024(4) 0.073(5) -0.022(4) -0.020(3) -0.004(3)
C45" 0.060(4) 0.032(4) 0.047(4) -0.019(3) -0.013(3) -0.003(4)
C46" 0.047(4) 0.028(4) 0.023(3) -0.007(3) -0.007(3) -0.004(3)
N51" 0.030(3) 0.039(4) 0.026(3) -0.014(2) -0.008(2) 0.006(3)
C52" 0.020(3) 0.031(4) 0.020(3) -0.006(3) -0.001(2) 0.000(3)
C53" 0.023(3) 0.028(4) 0.025(3) -0.006(3) -0.007(2) 0.001(3)
C54" 0.031(3) 0.027(4) 0.035(3) -0.006(3) -0.004(3) 0.000(3)
C55" 0.031(3) 0.033(4) 0.056(4) -0.023(4) -0.001(3) -0.002(3)
C56" 0.030(3) 0.053(5) 0.040(4) -0.027(4) -0.005(3) 0.007(3)
P1 0.0308(8) 0.0502(13) 0.0279(8) -0.0194(8) -0.0063(6) 0.0061(8)
F1 0.0332(18) 0.080(3) 0.050(2) -0.015(2) -0.0038(16) -0.003(2)
F2 0.095(3) 0.050(3) 0.053(2) -0.025(2) -0.008(2) 0.015(2)
F3 0.056(2) 0.085(3) 0.042(2) -0.012(2) -0.0286(18) 0.007(2)
F4 0.038(2) 0.092(4) 0.056(2) -0.019(2) 0.0003(17) -0.015(2)
F5 0.059(2) 0.122(4) 0.0299(19) -0.025(2) -0.0184(17) 0.023(3)
F6 0.068(3) 0.079(4) 0.101(3) -0.064(3) -0.012(2) 0.013(3)
P2 0.0312(8) 0.0388(11) 0.0261(7) -0.0013(7) -0.0060(6) 0.0057(8)
F7 0.045(2) 0.043(3) 0.0414(19) -0.0059(18) -0.0037(16) 0.0111(18)
F8 0.043(2) 0.085(3) 0.0371(19) -0.022(2) -0.0142(16) 0.002(2)
F9 0.052(2) 0.040(2) 0.0291(17) 0.0010(16) -0.0037(15) -0.0016(18)
F10 0.049(2) 0.052(3) 0.054(2) -0.013(2) -0.0015(17) 0.019(2)
F11 0.045(2) 0.059(3) 0.041(2) 0.0074(19) 0.0064(16) 0.001(2)
F12 0.048(2) 0.078(3) 0.064(2) -0.022(2) -0.0266(19) 0.000(2)
P3 0.132(2) 0.0322(14) 0.0519(12) -0.0151(10) -0.0096(13) -0.0071(16)
F13 0.139(5) 0.093(5) 0.092(4) -0.007(3) -0.022(3) -0.044(4)
F14 0.216(6) 0.102(5) 0.058(3) -0.043(3) 0.007(3) -0.038(5)
F15 0.301(10) 0.151(7) 0.134(6) -0.083(5) -0.104(6) 0.145(8)
F16 0.190(6) 0.108(5) 0.060(3) -0.030(3) -0.013(3) -0.002(4)
F17 0.376(13) 0.132(7) 0.120(5) -0.055(5) 0.023(7) -0.154(8)
F18 0.181(7) 0.156(7) 0.268(9) -0.150(7) -0.152(7) 0.088(6)
C60 0.106(8) 0.203(15) 0.091(7) -0.075(9) -0.052(6) 0.020(9)
Cl61 0.080(3) 0.120(5) 0.101(3) 0.020(3) 0.000(2) 0.009(2)
Cl62 0.0989(19) 0.116(3) 0.126(2) -0.0222(19) -0.0404(17) -0.0195(18)
O70 0.138(7) 0.381(17) 0.169(9) -0.183(11) -0.101(7) 0.129(9)
C71 0.126(9) 0.149(11) 0.048(5) 0.026(6) -0.031(6) -0.049(8)

loop_
_atom_type_symbol
_atom_type_description
_atom_type_scat_dispersion_real
_atom_type_scat_dispersion_imag
_atom_type_scat_source
C C 0.0033 0.0016 'International Tables Vol C Tables 4.2.6.8 and 6.1.1.4'
H H 0.0000 0.0000 'International Tables Vol C Tables 4.2.6.8 and 6.1.1.4'
N N 0.0061 0.0033 'International Tables Vol C Tables 4.2.6.8 and 6.1.1.4'
F F 0.0171 0.0103 'International Tables Vol C Tables 4.2.6.8 and 6.1.1.4'
P P 0.1023 0.0942 'International Tables Vol C Tables 4.2.6.8 and 6.1.1.4'
Ag Ag -0.8971 1.1015 'International Tables Vol C Tables 4.2.6.8 and 6.1.1.4'
O O 0.0106 0.0060 'International Tables Vol C Tables 4.2.6.8 and 6.1.1.4'
Cl Cl 0.1484 0.1585 'International Tables Vol C Tables 4.2.6.8 and 6.1.1.4'

loop_
_geom_angle_atom_site_label_1
_geom_angle_atom_site_label_2
_geom_angle_atom_site_label_3
_geom_angle
_geom_angle_site_symmetry_1
_geom_angle_site_symmetry_3
_geom_angle_publ_flag
N21 Ag1 N41 146.11(14) . 2_846 ?
N21' Ag2 N41' 147.49(15) . 2_747 ?
N41" Ag3 N21" 150.23(15) 2_657 . ?
C6 C1 C2 119.3(4) . . ?
C6 C1 C11 120.7(5) . . ?
C2 C1 C11 119.9(5) . . ?
C1 C2 C3 119.1(5) . . ?
C1 C2 C12 120.8(4) . . ?
C3 C2 C12 120.0(5) . . ?
C4 C3 C2 120.1(5) . . ?
C3 C4 C5 120.9(5) . . ?
C6 C5 C4 119.1(6) . . ?
C5 C6 C1 121.5(5) . . ?
C32 N11 C22 124.8(4) . . ?
C32 N11 C11 117.2(4) . . ?
C22 N11 C11 117.9(4) . . ?
N11 C11 C1 114.0(4) . . ?
N12 C12 C2 115.1(4) . . ?
C42 N12 C52 123.6(4) . . ?
C42 N12 C12 117.7(4) . . ?
C52 N12 C12 118.6(4) . . ?
C26 N21 C22 116.8(5) . . ?
C26 N21 Ag1 119.6(3) . . ?
C22 N21 Ag1 122.5(4) . . ?
N21 C22 C23 121.8(5) . . ?
N21 C22 N11 117.8(5) . . ?
C23 C22 N11 120.3(4) . . ?
C22 C23 C24 119.8(5) . . ?
C23 C24 C25 119.9(5) . . ?
C26 C25 C24 116.7(5) . . ?
N21 C26 C25 124.9(4) . . ?
C32 N31 C36 118.1(5) . . ?
N31 C32 C33 122.9(5) . . ?
N31 C32 N11 115.1(5) . . ?
C33 C32 N11 121.9(5) . . ?
C34 C33 C32 118.4(6) . . ?
C33 C34 C35 119.6(6) . . ?
C36 C35 C34 118.3(6) . . ?
N31 C36 C35 122.6(6) . . ?
C42 N41 C46 117.5(5) . . ?
C42 N41 Ag1 123.1(3) . 2_846 ?
C46 N41 Ag1 118.1(4) . 2_846 ?
N41 C42 C43 122.1(5) . . ?
N41 C42 N12 117.9(5) . . ?
C43 C42 N12 119.9(5) . . ?
C44 C43 C42 119.0(5) . . ?
C43 C44 C45 119.5(6) . . ?
C46 C45 C44 118.1(5) . . ?
N41 C46 C45 123.7(5) . . ?
C52 N51 C56 117.5(4) . . ?
N51 C52 C53 122.2(5) . . ?
N51 C52 N12 116.2(4) . . ?
C53 C52 N12 121.5(5) . . ?
C54 C53 C52 118.9(5) . . ?
C53 C54 C55 119.5(5) . . ?
C56 C55 C54 117.5(5) . . ?
N51 C56 C55 124.3(5) . . ?
C2' C1' C6' 119.4(5) . . ?
C2' C1' C11' 119.0(4) . . ?
C6' C1' C11' 121.6(5) . . ?
C3' C2' C1' 119.4(5) . . ?
C3' C2' C12' 121.8(5) . . ?
C1' C2' C12' 118.8(5) . . ?
C2' C3' C4' 120.7(5) . . ?
C5' C4' C3' 119.7(5) . . ?
C4' C5' C6' 120.2(5) . . ?
C5' C6' C1' 120.6(5) . . ?
C32' N11' C22' 124.4(4) . . ?
C32' N11' C11' 116.6(4) . . ?
C22' N11' C11' 118.9(4) . . ?
N11' C11' C1' 113.8(4) . . ?
C42' N12' C52' 123.2(4) . . ?
C42' N12' C12' 118.4(4) . . ?
C52' N12' C12' 118.3(5) . . ?
N12' C12' C2' 114.2(4) . . ?
C22' N21' C26' 116.5(5) . . ?
C22' N21' Ag2 123.9(4) . . ?
C26' N21' Ag2 117.9(4) . . ?
N21' C22' C23' 122.4(5) . . ?
N21' C22' N11' 117.7(5) . . ?
C23' C22' N11' 119.8(5) . . ?
C24' C23' C22' 118.3(5) . . ?
C23' C24' C25' 120.6(6) . . ?
C26' C25' C24' 117.9(5) . . ?
C25' C26' N21' 124.3(6) . . ?
C36' N31' C32' 118.0(5) . . ?
N31' C32' N11' 115.5(4) . . ?
N31' C32' C33' 121.9(5) . . ?
N11' C32' C33' 122.7(5) . . ?
C34' C33' C32' 118.5(5) . . ?
C33' C34' C35' 120.2(5) . . ?
C36' C35' C34' 116.7(5) . . ?
N31' C36' C35' 124.7(6) . . ?
C46' N41' C42' 117.5(5) . . ?
C46' N41' Ag2 119.5(4) . 2_747 ?
C42' N41' Ag2 121.5(4) . 2_747 ?
N41' C42' N12' 118.3(5) . . ?
N41' C42' C43' 121.7(5) . . ?
N12' C42' C43' 120.0(5) . . ?
C44' C43' C42' 119.0(5) . . ?
C43' C44' C45' 119.3(6) . . ?
C46' C45' C44' 118.1(6) . . ?
N41' C46' C45' 124.3(5) . . ?
C52' N51' C56' 117.3(5) . . ?
N51' C52' N12' 115.4(5) . . ?
N51' C52' C53' 123.3(5) . . ?
N12' C52' C53' 121.2(6) . . ?
C54' C53' C52' 117.0(6) . . ?
C53' C54' C55' 120.4(6) . . ?
C56' C55' C54' 118.2(6) . . ?
N51' C56' C55' 123.6(6) . . ?
C6" C1" C2" 118.4(5) . . ?
C6" C1" C11" 122.3(4) . . ?
C2" C1" C11" 119.3(4) . . ?
C3" C2" C1" 119.4(4) . . ?
C3" C2" C12" 122.9(4) . . ?
C1" C2" C12" 117.6(5) . . ?
C4" C3" C2" 121.5(5) . . ?
C3" C4" C5" 119.8(5) . . ?
C4" C5" C6" 119.3(5) . . ?
C1" C6" C5" 121.5(4) . . ?
C32" N11" C22" 125.2(4) . . ?
C32" N11" C11" 117.8(5) . . ?
C22" N11" C11" 116.9(4) . . ?
N11" C11" C1" 114.0(4) . . ?
C42" N12" C52" 124.9(4) . . ?
C42" N12" C12" 118.4(5) . . ?
C52" N12" C12" 116.8(5) . . ?
N12" C12" C2" 112.8(4) . . ?
C26" N21" C22" 117.0(5) . . ?
C26" N21" Ag3 118.0(4) . . ?
C22" N21" Ag3 122.7(4) . . ?
N21" C22" N11" 118.4(5) . . ?
N21" C22" C23" 120.7(5) . . ?
N11" C22" C23" 120.8(5) . . ?
C24" C23" C22" 120.3(5) . . ?
C23" C24" C25" 118.9(6) . . ?
C24" C25" C26" 118.7(6) . . ?
N21" C26" C25" 124.4(5) . . ?
C32" N31" C36" 118.0(5) . . ?
N31" C32" N11" 117.1(5) . . ?
N31" C32" C33" 121.1(6) . . ?
N11" C32" C33" 121.8(6) . . ?
C34" C33" C32" 118.8(6) . . ?
C33" C34" C35" 120.0(6) . . ?
C36" C35" C34" 116.9(7) . . ?
N31" C36" C35" 125.2(7) . . ?
C42" N41" C46" 117.7(5) . . ?
C42" N41" Ag3 121.3(4) . 2_657 ?
C46" N41" Ag3 120.7(4) . 2_657 ?
N41" C42" C43" 120.3(5) . . ?
N41" C42" N12" 118.5(5) . . ?
C43" C42" N12" 121.2(5) . . ?
C44" C43" C42" 119.8(5) . . ?
C43" C44" C45" 120.0(7) . . ?
C46" C45" C44" 117.8(6) . . ?
N41" C46" C45" 124.3(5) . . ?
C52" N51" C56" 118.2(5) . . ?
N51" C52" N12" 116.3(5) . . ?
N51" C52" C53" 122.4(6) . . ?
N12" C52" C53" 121.3(5) . . ?
C54" C53" C52" 118.0(6) . . ?
C53" C54" C55" 119.4(6) . . ?
C56" C55" C54" 118.3(7) . . ?
N51" C56" C55" 123.6(6) . . ?
F6 P1 F1 90.5(2) . . ?
F6 P1 F4 89.2(2) . . ?
F1 P1 F4 179.4(3) . . ?
F6 P1 F5 90.1(3) . . ?
F1 P1 F5 90.1(2) . . ?
F4 P1 F5 90.4(2) . . ?
F6 P1 F2 179.3(3) . . ?
F1 P1 F2 89.5(2) . . ?
F4 P1 F2 90.8(2) . . ?
F5 P1 F2 89.2(2) . . ?
F6 P1 F3 90.2(3) . . ?
F1 P1 F3 89.6(2) . . ?
F4 P1 F3 89.9(2) . . ?
F5 P1 F3 179.6(2) . . ?
F2 P1 F3 90.5(2) . . ?
F11 P2 F9 179.5(2) . . ?
F11 P2 F7 90.7(2) . . ?
F9 P2 F7 89.76(18) . . ?
F11 P2 F12 90.5(2) . . ?
F9 P2 F12 89.6(2) . . ?
F7 P2 F12 89.6(2) . . ?
F11 P2 F8 89.5(2) . . ?
F9 P2 F8 90.4(2) . . ?
F7 P2 F8 89.8(2) . . ?
F12 P2 F8 179.4(2) . . ?
F11 P2 F10 89.9(2) . . ?
F9 P2 F10 89.6(2) . . ?
F7 P2 F10 179.4(2) . . ?
F12 P2 F10 90.3(2) . . ?
F8 P2 F10 90.4(2) . . ?
F15 P3 F17 91.7(5) . . ?
F15 P3 F13 92.4(5) . . ?
F17 P3 F13 175.6(5) . . ?
F15 P3 F14 90.6(4) . . ?
F17 P3 F14 92.8(4) . . ?
F13 P3 F14 85.7(3) . . ?
F15 P3 F16 89.4(4) . . ?
F17 P3 F16 87.7(4) . . ?
F13 P3 F16 93.8(3) . . ?
F14 P3 F16 179.5(4) . . ?
F15 P3 F18 177.6(5) . . ?
F17 P3 F18 89.7(6) . . ?
F13 P3 F18 86.2(4) . . ?
F14 P3 F18 91.3(4) . . ?
F16 P3 F18 88.6(4) . . ?
Cl61 C60 Cl61 60.7(11) . . ?
Cl61 C60 Cl62 104.2(11) . . ?
Cl61 C60 Cl62 114.2(6) . . ?

loop_
_geom_bond_atom_site_label_1
_geom_bond_atom_site_label_2
_geom_bond_distance
_geom_bond_site_symmetry_2
_geom_bond_publ_flag
Ag1 N21 2.221(5) . ?
Ag1 N41 2.222(5) 2_846 ?
Ag2 N21' 2.250(5) . ?
Ag2 N41' 2.253(5) 2_747 ?
Ag3 N41" 2.213(5) 2_657 ?
Ag3 N21" 2.232(5) . ?
C1 C6 1.392(8) . ?
C1 C2 1.401(7) . ?
C1 C11 1.508(6) . ?
C2 C3 1.405(7) . ?
C2 C12 1.516(8) . ?
C3 C4 1.381(8) . ?
C4 C5 1.389(8) . ?
C5 C6 1.377(7) . ?
N11 C32 1.411(7) . ?
N11 C22 1.417(7) . ?
N11 C11 1.471(6) . ?
C12 N12 1.478(6) . ?
N12 C42 1.407(6) . ?
N12 C52 1.431(7) . ?
N21 C26 1.355(7) . ?
N21 C22 1.359(6) . ?
C22 C23 1.375(7) . ?
C23 C24 1.378(8) . ?
C24 C25 1.391(7) . ?
C25 C26 1.370(8) . ?
N31 C32 1.331(7) . ?
N31 C36 1.361(7) . ?
C32 C33 1.412(7) . ?
C33 C34 1.378(8) . ?
C34 C35 1.399(9) . ?
C35 C36 1.396(8) . ?
N41 C42 1.357(7) . ?
N41 C46 1.357(6) . ?
N41 Ag1 2.222(5) 2_846 ?
C42 C43 1.403(8) . ?
C43 C44 1.375(7) . ?
C44 C45 1.407(8) . ?
C45 C46 1.373(8) . ?
N51 C52 1.331(6) . ?
N51 C56 1.345(7) . ?
C52 C53 1.402(6) . ?
C53 C54 1.374(7) . ?
C54 C55 1.386(7) . ?
C55 C56 1.376(7) . ?
C1' C2' 1.400(7) . ?
C1' C6' 1.407(7) . ?
C1' C11' 1.526(7) . ?
C2' C3' 1.397(8) . ?
C2' C12' 1.527(7) . ?
C3' C4' 1.405(7) . ?
C4' C5' 1.380(8) . ?
C5' C6' 1.390(8) . ?
N11' C32' 1.393(7) . ?
N11' C22' 1.413(6) . ?
N11' C11' 1.475(6) . ?
N12' C42' 1.398(7) . ?
N12' C52' 1.407(7) . ?
N12' C12' 1.494(6) . ?
N21' C22' 1.361(7) . ?
N21' C26' 1.364(7) . ?
C22' C23' 1.392(8) . ?
C23' C24' 1.372(8) . ?
C24' C25' 1.382(8) . ?
C25' C26' 1.357(8) . ?
N31' C36' 1.339(7) . ?
N31' C32' 1.347(7) . ?
C32' C33' 1.417(7) . ?
C33' C34' 1.376(8) . ?
C34' C35' 1.407(8) . ?
C35' C36' 1.386(8) . ?
N41' C46' 1.342(7) . ?
N41' C42' 1.351(6) . ?
N41' Ag2 2.253(5) 2_747 ?
C42' C43' 1.406(8) . ?
C43' C44' 1.378(8) . ?
C44' C45' 1.389(8) . ?
C45' C46' 1.370(8) . ?
N51' C52' 1.342(8) . ?
N51' C56' 1.351(7) . ?
C52' C53' 1.414(8) . ?
C53' C54' 1.387(8) . ?
C54' C55' 1.385(9) . ?
C55' C56' 1.381(8) . ?
C1" C6" 1.394(7) . ?
C1" C2" 1.411(7) . ?
C1" C11" 1.517(7) . ?
C2" C3" 1.389(7) . ?
C2" C12" 1.527(7) . ?
C3" C4" 1.379(7) . ?
C4" C5" 1.389(7) . ?
C5" C6" 1.395(7) . ?
N11" C32" 1.396(7) . ?
N11" C22" 1.400(7) . ?
N11" C11" 1.477(6) . ?
N12" C42" 1.398(7) . ?
N12" C52" 1.413(7) . ?
N12" C12" 1.485(6) . ?
N21" C26" 1.350(7) . ?
N21" C22" 1.355(6) . ?
C22" C23" 1.411(8) . ?
C23" C24" 1.367(8) . ?
C24" C25" 1.370(7) . ?
C25" C26" 1.370(8) . ?
N31" C32" 1.327(7) . ?
N31" C36" 1.341(8) . ?
C32" C33" 1.421(7) . ?
C33" C34" 1.380(9) . ?
C34" C35" 1.382(9) . ?
C35" C36" 1.369(9) . ?
N41" C42" 1.358(6) . ?
N41" C46" 1.358(7) . ?
N41" Ag3 2.213(5) 2_657 ?
C42" C43" 1.399(8) . ?
C43" C44" 1.373(9) . ?
C44" C45" 1.378(9) . ?
C45" C46" 1.359(9) . ?
N51" C52" 1.334(7) . ?
N51" C56" 1.335(8) . ?
C52" C53" 1.419(7) . ?
C53" C54" 1.387(8) . ?
C54" C55" 1.387(9) . ?
C55" C56" 1.389(9) . ?
P1 F6 1.587(5) . ?
P1 F1 1.594(4) . ?
P1 F4 1.596(4) . ?
P1 F5 1.599(4) . ?
P1 F2 1.599(4) . ?
P1 F3 1.600(4) . ?
P2 F11 1.594(3) . ?
P2 F9 1.598(3) . ?
P2 F7 1.601(4) . ?
P2 F12 1.603(4) . ?
P2 F8 1.607(4) . ?
P2 F10 1.609(4) . ?
P3 F15 1.529(7) . ?
P3 F17 1.554(8) . ?
P3 F13 1.554(6) . ?
P3 F14 1.565(5) . ?
P3 F16 1.581(5) . ?
P3 F18 1.580(6) . ?
C60 Cl61 1.58(2) . ?
C60 Cl61 1.647(12) . ?
C60 Cl62 1.773(10) . ?
O70 C71 1.277(11) . ?

loop_
_geom_torsion_atom_site_label_1
_geom_torsion_atom_site_label_2
_geom_torsion_atom_site_label_3
_geom_torsion_atom_site_label_4
_geom_torsion
_geom_torsion_site_symmetry_1
_geom_torsion_site_symmetry_2
_geom_torsion_site_symmetry_3
_geom_torsion_site_symmetry_4
_geom_torsion_publ_flag
C6 C1 C2 C3 -0.9(8) . . . . ?
C11 C1 C2 C3 -176.6(5) . . . . ?
C6 C1 C2 C12 -179.4(5) . . . . ?
C11 C1 C2 C12 4.8(8) . . . . ?
C1 C2 C3 C4 2.4(8) . . . . ?
C12 C2 C3 C4 -179.0(5) . . . . ?
C2 C3 C4 C5 -2.1(9) . . . . ?
C3 C4 C5 C6 0.2(9) . . . . ?
C4 C5 C6 C1 1.4(9) . . . . ?
C2 C1 C6 C5 -1.0(8) . . . . ?
C11 C1 C6 C5 174.7(5) . . . . ?
C32 N11 C11 C1 73.9(6) . . . . ?
C22 N11 C11 C1 -109.7(5) . . . . ?
C6 C1 C11 N11 27.1(8) . . . . ?
C2 C1 C11 N11 -157.3(5) . . . . ?
C1 C2 C12 N12 -170.9(5) . . . . ?
C3 C2 C12 N12 10.6(7) . . . . ?
C2 C12 N12 C42 87.7(6) . . . . ?
C2 C12 N12 C52 -90.7(6) . . . . ?
N41 Ag1 N21 C26 -150.0(4) 2_846 . . . ?
N41 Ag1 N21 C22 18.0(5) 2_846 . . . ?
C26 N21 C22 C23 -1.7(8) . . . . ?
Ag1 N21 C22 C23 -170.0(4) . . . . ?
C26 N21 C22 N11 175.4(5) . . . . ?
Ag1 N21 C22 N11 7.1(6) . . . . ?
C32 N11 C22 N21 39.5(7) . . . . ?
C11 N11 C22 N21 -136.5(5) . . . . ?
C32 N11 C22 C23 -143.3(5) . . . . ?
C11 N11 C22 C23 40.6(7) . . . . ?
N21 C22 C23 C24 2.7(9) . . . . ?
N11 C22 C23 C24 -174.4(5) . . . . ?
C22 C23 C24 C25 -0.7(9) . . . . ?
C23 C24 C25 C26 -2.1(9) . . . . ?
C22 N21 C26 C25 -1.3(8) . . . . ?
Ag1 N21 C26 C25 167.4(5) . . . . ?
C24 C25 C26 N21 3.2(9) . . . . ?
C36 N31 C32 C33 -3.0(7) . . . . ?
C36 N31 C32 N11 179.9(4) . . . . ?
C22 N11 C32 N31 -161.8(5) . . . . ?
C11 N11 C32 N31 14.3(6) . . . . ?
C22 N11 C32 C33 21.0(7) . . . . ?
C11 N11 C32 C33 -162.9(4) . . . . ?
N31 C32 C33 C34 1.7(7) . . . . ?
N11 C32 C33 C34 178.7(4) . . . . ?
C32 C33 C34 C35 -0.1(8) . . . . ?
C33 C34 C35 C36 -0.2(8) . . . . ?
C32 N31 C36 C35 2.7(8) . . . . ?
C34 C35 C36 N31 -1.1(8) . . . . ?
C46 N41 C42 C43 -1.4(7) . . . . ?
Ag1 N41 C42 C43 165.2(4) 2_846 . . . ?
C46 N41 C42 N12 -179.2(4) . . . . ?
Ag1 N41 C42 N12 -12.6(5) 2_846 . . . ?
C52 N12 C42 N41 -27.6(7) . . . . ?
C12 N12 C42 N41 154.1(4) . . . . ?
C52 N12 C42 C43 154.6(5) . . . . ?
C12 N12 C42 C43 -23.7(7) . . . . ?
N41 C42 C43 C44 0.9(7) . . . . ?
N12 C42 C43 C44 178.6(4) . . . . ?
C42 C43 C44 C45 0.5(8) . . . . ?
C43 C44 C45 C46 -1.3(8) . . . . ?
C42 N41 C46 C45 0.6(7) . . . . ?
Ag1 N41 C46 C45 -166.7(4) 2_846 . . . ?
C44 C45 C46 N41 0.8(8) . . . . ?
C56 N51 C52 C53 2.8(8) . . . . ?
C56 N51 C52 N12 179.9(5) . . . . ?
C42 N12 C52 N51 150.0(5) . . . . ?
C12 N12 C52 N51 -31.7(7) . . . . ?
C42 N12 C52 C53 -32.9(8) . . . . ?
C12 N12 C52 C53 145.4(5) . . . . ?
N51 C52 C53 C54 -3.3(8) . . . . ?
N12 C52 C53 C54 179.8(5) . . . . ?
C52 C53 C54 C55 0.7(9) . . . . ?
C53 C54 C55 C56 2.1(9) . . . . ?
C52 N51 C56 C55 0.2(9) . . . . ?
C54 C55 C56 N51 -2.7(9) . . . . ?
C6' C1' C2' C3' -1.3(8) . . . . ?
C11' C1' C2' C3' 178.6(5) . . . . ?
C6' C1' C2' C12' 177.4(5) . . . . ?
C11' C1' C2' C12' -2.8(7) . . . . ?
C1' C2' C3' C4' -0.2(8) . . . . ?
C12' C2' C3' C4' -178.8(5) . . . . ?
C2' C3' C4' C5' 1.7(8) . . . . ?
C3' C4' C5' C6' -1.7(8) . . . . ?
C4' C5' C6' C1' 0.2(8) . . . . ?
C2' C1' C6' C5' 1.3(8) . . . . ?
C11' C1' C6' C5' -178.5(5) . . . . ?
C32' N11' C11' C1' -80.6(6) . . . . ?
C22' N11' C11' C1' 99.2(5) . . . . ?
C2' C1' C11' N11' 170.7(5) . . . . ?
C6' C1' C11' N11' -9.5(7) . . . . ?
C42' N12' C12' C2' -97.8(6) . . . . ?
C52' N12' C12' C2' 86.4(6) . . . . ?
C3' C2' C12' N12' 3.2(8) . . . . ?
C1' C2' C12' N12' -175.5(5) . . . . ?
N41' Ag2 N21' C22' -13.2(5) 2_747 . . . ?
N41' Ag2 N21' C26' 151.7(3) 2_747 . . . ?
C26' N21' C22' C23' -1.8(7) . . . . ?
Ag2 N21' C22' C23' 163.3(4) . . . . ?
C26' N21' C22' N11' -177.9(4) . . . . ?
Ag2 N21' C22' N11' -12.8(6) . . . . ?
C32' N11' C22' N21' -32.7(7) . . . . ?
C11' N11' C22' N21' 147.5(4) . . . . ?
C32' N11' C22' C23' 151.1(5) . . . . ?
C11' N11' C22' C23' -28.7(7) . . . . ?
N21' C22' C23' C24' 0.7(8) . . . . ?
N11' C22' C23' C24' 176.7(5) . . . . ?
C22' C23' C24' C25' 0.2(8) . . . . ?
C23' C24' C25' C26' 0.1(9) . . . . ?
C24' C25' C26' N21' -1.3(9) . . . . ?
C22' N21' C26' C25' 2.1(8) . . . . ?
Ag2 N21' C26' C25' -163.9(5) . . . . ?
C36' N31' C32' N11' -179.7(4) . . . . ?
C36' N31' C32' C33' 1.5(8) . . . . ?
C22' N11' C32' N31' 158.8(5) . . . . ?
C11' N11' C32' N31' -21.4(6) . . . . ?
C22' N11' C32' C33' -22.5(8) . . . . ?
C11' N11' C32' C33' 157.4(5) . . . . ?
N31' C32' C33' C34' -1.3(8) . . . . ?
N11' C32' C33' C34' 180.0(5) . . . . ?
C32' C33' C34' C35' -0.6(8) . . . . ?
C33' C34' C35' C36' 2.1(8) . . . . ?
C32' N31' C36' C35' 0.2(8) . . . . ?
C34' C35' C36' N31' -2.0(8) . . . . ?
C46' N41' C42' N12' 178.1(4) . . . . ?
Ag2 N41' C42' N12' 12.0(6) 2_747 . . . ?
C46' N41' C42' C43' 0.8(7) . . . . ?
Ag2 N41' C42' C43' -165.3(4) 2_747 . . . ?
C52' N12' C42' N41' 29.3(7) . . . . ?
C12' N12' C42' N41' -146.2(5) . . . . ?
C52' N12' C42' C43' -153.3(5) . . . . ?
C12' N12' C42' C43' 31.2(7) . . . . ?
N41' C42' C43' C44' 0.0(8) . . . . ?
N12' C42' C43' C44' -177.3(5) . . . . ?
C42' C43' C44' C45' -0.9(8) . . . . ?
C43' C44' C45' C46' 1.1(9) . . . . ?
C42' N41' C46' C45' -0.6(8) . . . . ?
Ag2 N41' C46' C45' 165.7(5) 2_747 . . . ?
C44' C45' C46' N41' -0.3(9) . . . . ?
C56' N51' C52' N12' 179.7(4) . . . . ?
C56' N51' C52' C53' -2.3(7) . . . . ?
C42' N12' C52' N51' -149.0(5) . . . . ?
C12' N12' C52' N51' 26.6(6) . . . . ?
C42' N12' C52' C53' 32.9(7) . . . . ?
C12' N12' C52' C53' -151.5(5) . . . . ?
N51' C52' C53' C54' 3.1(8) . . . . ?
N12' C52' C53' C54' -178.9(5) . . . . ?
C52' C53' C54' C55' -1.7(8) . . . . ?
C53' C54' C55' C56' -0.4(8) . . . . ?
C52' N51' C56' C55' 0.0(7) . . . . ?
C54' C55' C56' N51' 1.4(8) . . . . ?
C6" C1" C2" C3" -1.2(9) . . . . ?
C11" C1" C2" C3" 178.1(6) . . . . ?
C6" C1" C2" C12" 177.7(5) . . . . ?
C11" C1" C2" C12" -2.9(8) . . . . ?
C1" C2" C3" C4" 2.2(9) . . . . ?
C12" C2" C3" C4" -176.6(6) . . . . ?
C2" C3" C4" C5" -1.2(9) . . . . ?
C3" C4" C5" C6" -0.9(9) . . . . ?
C2" C1" C6" C5" -0.8(9) . . . . ?
C11" C1" C6" C5" 179.9(6) . . . . ?
C4" C5" C6" C1" 1.9(9) . . . . ?
C32" N11" C11" C1" 87.1(6) . . . . ?
C22" N11" C11" C1" -94.7(6) . . . . ?
C6" C1" C11" N11" 0.7(8) . . . . ?
C2" C1" C11" N11" -178.6(5) . . . . ?
C42" N12" C12" C2" 100.6(6) . . . . ?
C52" N12" C12" C2" -80.0(6) . . . . ?
C3" C2" C12" N12" -17.2(9) . . . . ?
C1" C2" C12" N12" 163.9(5) . . . . ?
N41" Ag3 N21" C26" -145.1(4) 2_657 . . . ?
N41" Ag3 N21" C22" 17.0(6) 2_657 . . . ?
C26" N21" C22" N11" 176.3(4) . . . . ?
Ag3 N21" C22" N11" 14.0(6) . . . . ?
C26" N21" C22" C23" 0.5(6) . . . . ?
Ag3 N21" C22" C23" -161.8(3) . . . . ?
C32" N11" C22" N21" 33.7(7) . . . . ?
C11" N11" C22" N21" -144.3(4) . . . . ?
C32" N11" C22" C23" -150.4(5) . . . . ?
C11" N11" C22" C23" 31.5(6) . . . . ?
N21" C22" C23" C24" 0.9(7) . . . . ?
N11" C22" C23" C24" -174.8(4) . . . . ?
C22" C23" C24" C25" -1.1(7) . . . . ?
C23" C24" C25" C26" -0.1(7) . . . . ?
C22" N21" C26" C25" -1.8(7) . . . . ?
Ag3 N21" C26" C25" 161.4(4) . . . . ?
C24" C25" C26" N21" 1.6(8) . . . . ?
C36" N31" C32" N11" -179.0(5) . . . . ?
C36" N31" C32" C33" -1.2(8) . . . . ?
C22" N11" C32" N31" -156.9(5) . . . . ?
C11" N11" C32" N31" 21.2(7) . . . . ?
C22" N11" C32" C33" 25.4(8) . . . . ?
C11" N11" C32" C33" -156.6(5) . . . . ?
N31" C32" C33" C34" 0.1(8) . . . . ?
N11" C32" C33" C34" 177.8(5) . . . . ?
C32" C33" C34" C35" 1.1(8) . . . . ?
C33" C34" C35" C36" -1.1(9) . . . . ?
C32" N31" C36" C35" 1.3(9) . . . . ?
C34" C35" C36" N31" -0.1(9) . . . . ?
C46" N41" C42" C43" -3.1(7) . . . . ?
Ag3 N41" C42" C43" 170.5(4) 2_657 . . . ?
C46" N41" C42" N12" 178.4(5) . . . . ?
Ag3 N41" C42" N12" -8.0(6) 2_657 . . . ?
C52" N12" C42" N41" -33.6(7) . . . . ?
C12" N12" C42" N41" 145.7(5) . . . . ?
C52" N12" C42" C43" 147.9(5) . . . . ?
C12" N12" C42" C43" -32.9(7) . . . . ?
N41" C42" C43" C44" 3.4(8) . . . . ?
N12" C42" C43" C44" -178.1(5) . . . . ?
C42" C43" C44" C45" -1.5(9) . . . . ?
C43" C44" C45" C46" -0.6(10) . . . . ?
C42" N41" C46" C45" 0.9(8) . . . . ?
Ag3 N41" C46" C45" -172.7(5) 2_657 . . . ?
C44" C45" C46" N41" 0.9(10) . . . . ?
C56" N51" C52" N12" -179.7(4) . . . . ?
C56" N51" C52" C53" 1.0(7) . . . . ?
C42" N12" C52" N51" 152.9(5) . . . . ?
C12" N12" C52" N51" -26.4(6) . . . . ?
C42" N12" C52" C53" -27.8(7) . . . . ?
C12" N12" C52" C53" 153.0(4) . . . . ?
N51" C52" C53" C54" -1.1(7) . . . . ?
N12" C52" C53" C54" 179.6(4) . . . . ?
C52" C53" C54" C55" 0.2(7) . . . . ?
C53" C54" C55" C56" 0.9(7) . . . . ?
C52" N51" C56" C55" 0.2(8) . . . . ?
C54" C55" C56" N51" -1.1(8) . . . . ?
